data_4512065
loop_
_publ_author_name
'Park, In-Hyeok'
'Kim, Ja-Yeon'
'Kim, Kihwan'
'Lee, Shim Sung'

_publ_section_title
;
 Homonuclear and Heteronuclear Complexes of Calix[4]-bis-monothiacrown-5
 with Oligomer and Polymer Structures
;
_journal_issue 11
_journal_name_full 'Crystal Growth &amp; Design'
_journal_page_first 6012
_journal_paper_doi 10.1021/cg501194n
_journal_volume 14
_journal_year 2014
_chemical_formula_moiety 'C88 H104 Cd3 I8 K4 O16 S4, Cd4 I10'
_chemical_formula_sum 'C44 H52 Cd3.5 I9 K2 O8 S2'
_chemical_formula_weight 2386.68
_chemical_name_systematic
; 
 ? 
;
_space_group_IT_number 15
_symmetry_cell_setting monoclinic
_symmetry_space_group_name_Hall '-C 2yc'
_symmetry_space_group_name_H-M 'C 1 2/c 1'
_atom_sites_solution_hydrogens geom
_atom_sites_solution_primary direct
_atom_sites_solution_secondary difmap
_audit_creation_method SHELXL-97
_cell_angle_alpha 90.00
_cell_angle_beta 92.444(8)
_cell_angle_gamma 90.00
_cell_formula_units_Z 8
_cell_length_a 62.113(6)
_cell_length_b 14.0370(12)
_cell_length_c 14.5232(13)
_cell_measurement_reflns_used 9879
_cell_measurement_temperature 173(2)
_cell_measurement_theta_max 26.22
_cell_measurement_theta_min 2.19
_cell_volume 12651(2)
_computing_cell_refinement 'Bruker SAINT'
_computing_data_collection 'Bruker APEX2'
_computing_data_reduction 'Bruker SAINT'
_computing_molecular_graphics 'Bruker SHELXTL'
_computing_publication_material 'Bruker SHELXTL'
_computing_structure_refinement 'SHELXL-97 (Sheldrick, 2008)'
_computing_structure_solution 'SHELXS-97 (Sheldrick, 2008)'
_diffrn_ambient_temperature 173(2)
_diffrn_measured_fraction_theta_full 1.000
_diffrn_measured_fraction_theta_max 1.000
_diffrn_measurement_device_type 'Bruker APEX-II CCD'
_diffrn_measurement_method '\f and \w scans'
_diffrn_radiation_monochromator graphite
_diffrn_radiation_source 'fine-focus sealed tube'
_diffrn_radiation_type MoK\a
_diffrn_radiation_wavelength 0.71073
_diffrn_reflns_av_R_equivalents 0.0723
_diffrn_reflns_av_sigmaI/netI 0.0456
_diffrn_reflns_limit_h_max 76
_diffrn_reflns_limit_h_min -76
_diffrn_reflns_limit_k_max 17
_diffrn_reflns_limit_k_min -17
_diffrn_reflns_limit_l_max 17
_diffrn_reflns_limit_l_min -17
_diffrn_reflns_number 98413
_diffrn_reflns_theta_full 26.00
_diffrn_reflns_theta_max 26.00
_diffrn_reflns_theta_min 0.66
_exptl_absorpt_coefficient_mu 5.796
_exptl_absorpt_correction_T_max 0.5949
_exptl_absorpt_correction_T_min 0.3036
_exptl_absorpt_correction_type multi-scan
_exptl_absorpt_process_details SADABS
_exptl_crystal_colour colourless
_exptl_crystal_density_diffrn 2.506
_exptl_crystal_density_method 'not measured'
_exptl_crystal_description plate
_exptl_crystal_F_000 8760
_exptl_crystal_size_max 0.27
_exptl_crystal_size_mid 0.15
_exptl_crystal_size_min 0.10
_refine_diff_density_max 9.551
_refine_diff_density_min -6.269
_refine_diff_density_rms 0.561
_refine_ls_extinction_method none
_refine_ls_goodness_of_fit_ref 1.052
_refine_ls_hydrogen_treatment constr
_refine_ls_matrix_type full
_refine_ls_number_parameters 639
_refine_ls_number_reflns 12405
_refine_ls_number_restraints 36
_refine_ls_restrained_S_all 1.051
_refine_ls_R_factor_all 0.1288
_refine_ls_R_factor_gt 0.1131
_refine_ls_shift/su_max 0.001
_refine_ls_shift/su_mean 0.000
_refine_ls_structure_factor_coef Fsqd
_refine_ls_weighting_details 'calc w=1/[\s^2^(Fo^2^)+(0.1824P)^2^+2023.3812P] where P=(Fo^2^+2Fc^2^)/3'
_refine_ls_weighting_scheme calc
_refine_ls_wR_factor_gt 0.3270
_refine_ls_wR_factor_ref 0.3434
_reflns_number_gt 10126
_reflns_number_total 12405
_reflns_threshold_expression >2sigma(I)
_cod_data_source_file cg501194n_si_002.cif
_cod_data_source_block 7
_cod_depositor_comments
;
The following automatic conversions were performed:

'_symmetry_cell_setting' value 'Monoclinic' changed to 'monoclinic'
according to
/home/saulius/struct/COD-crude-data--automatic-downloads/rss-feeds/ACS/lib/dictionaries/cif_core.dic
dictionary named 'cif_core.dic' version 2.4.2 from 2011-04-26.

Automatic conversion script
Id: cif_fix_values 2281 2013-09-26 08:29:07Z andrius 

 Adding full bibliography for 4512059--4512065.cif.
;
_cod_original_cell_volume 12650.9(19)
_cod_original_sg_symbol_H-M C2/c
_cod_original_formula_sum 'C44 H52 Cd3.50 I9 K2 O8 S2'
_cod_database_code 4512065

loop_
_symmetry_equiv_pos_as_xyz
'x, y, z'
'-x, y, -z+1/2'
'x+1/2, y+1/2, z'
'-x+1/2, y+1/2, -z+1/2'
'-x, -y, -z'
'x, -y, z-1/2'
'-x+1/2, -y+1/2, -z'
'x+1/2, -y+1/2, z-1/2'

loop_
_atom_site_label
_atom_site_type_symbol
_atom_site_fract_x
_atom_site_fract_y
_atom_site_fract_z
_atom_site_U_iso_or_equiv
_atom_site_adp_type
_atom_site_occupancy
_atom_site_symmetry_multiplicity
_atom_site_calc_flag
_atom_site_refinement_flags
_atom_site_disorder_assembly
_atom_site_disorder_group
Cd1 Cd 0.5000 0.5000 1.0000 0.0323(5) Uani 1 2 d S . .
Cd2 Cd 0.455113(18) 0.72320(8) 0.98749(9) 0.0187(3) Uani 1 1 d . . .
Cd3 Cd 0.30246(4) 0.1794(2) 0.36616(19) 0.0319(9) Uani 0.549(6) 1 d P A 1
Cd3' Cd 0.30458(4) 0.2623(2) 0.3899(2) 0.0274(10) Uani 0.451(6) 1 d P A 2
Cd4 Cd 0.26130(6) 0.3441(2) 0.4662(2) 0.0928(9) Uani 1 1 d . . .
K1 K 0.41921(7) 0.2587(3) 0.9444(3) 0.0252(8) Uani 1 1 d . B .
K2 K 0.33676(7) 0.2491(3) 0.9173(3) 0.0316(9) Uani 1 1 d . B .
I1 I 0.46551(2) 0.57598(10) 1.11951(9) 0.0313(3) Uani 1 1 d . . .
I2 I 0.47921(2) 0.61125(10) 0.85712(8) 0.0296(3) Uani 1 1 d . . .
I3 I 0.41261(2) 0.74546(10) 0.94086(11) 0.0373(4) Uani 1 1 d . . .
I4 I 0.47511(3) 0.89253(11) 1.02793(15) 0.0526(5) Uani 1 1 d . . .
I5 I 0.28530(7) 0.0360(3) 0.2706(3) 0.1250(13) Uani 1 1 d . . .
I6 I 0.34441(3) 0.24359(13) 0.41818(14) 0.0549(5) Uani 1 1 d . . .
I7 I 0.28246(3) 0.18347(13) 0.55128(12) 0.0514(4) Uani 1 1 d . . .
I8 I 0.27565(4) 0.32893(17) 0.27597(17) 0.0714(6) Uani 1 1 d . A .
I9 I 0.27300(9) 0.5043(3) 0.5530(3) 0.1399(16) Uani 1 1 d . A .
S1 S 0.46999(8) 0.3427(4) 0.9470(3) 0.0288(10) Uani 1 1 d . . .
S2 S 0.2884(2) 0.1888(13) 0.8483(10) 0.065(5) Uani 0.53(2) 1 d P B 1
S2' S 0.2860(2) 0.3010(10) 0.9580(10) 0.044(4) Uani 0.47(2) 1 d P B 2
O1 O 0.4018(2) 0.1682(9) 0.7972(9) 0.025(3) Uani 1 1 d . . .
O2 O 0.4473(2) 0.2021(12) 0.8030(11) 0.037(3) Uani 1 1 d . . .
O3 O 0.4405(2) 0.3177(11) 1.1017(9) 0.032(3) Uani 1 1 d . . .
O4 O 0.3975(2) 0.3403(9) 1.0806(9) 0.025(3) Uani 1 1 d . . .
O5 O 0.3580(2) 0.1066(9) 1.0082(10) 0.027(3) Uani 1 1 d . B .
O6 O 0.3132(3) 0.1203(15) 1.0144(17) 0.068(6) Uani 1 1 d . B .
O7 O 0.3124(3) 0.3783(14) 0.8112(14) 0.057(5) Uani 1 1 d . B .
O8 O 0.3565(2) 0.3960(10) 0.8362(10) 0.031(3) Uani 1 1 d . B .
C1 C 0.4153(4) 0.140(2) 0.7258(15) 0.046(6) Uani 1 1 d . . .
H1A H 0.4162 0.1911 0.6795 0.055 Uiso 1 1 calc R . .
H1B H 0.4093 0.0822 0.6946 0.055 Uiso 1 1 calc R . .
C2 C 0.4381(4) 0.1177(18) 0.7672(17) 0.045(6) Uani 1 1 d . . .
H2A H 0.4371 0.0696 0.8168 0.054 Uiso 1 1 calc R . .
H2B H 0.4472 0.0914 0.7190 0.054 Uiso 1 1 calc R . .
C3 C 0.4699(3) 0.1858(18) 0.8215(15) 0.036(5) Uani 1 1 d . . .
H3A H 0.4765 0.1597 0.7660 0.044 Uiso 1 1 calc R . .
H3B H 0.4720 0.1393 0.8723 0.044 Uiso 1 1 calc R . .
C4 C 0.4806(3) 0.2822(18) 0.8488(16) 0.039(5) Uani 1 1 d . . .
H4A H 0.4793 0.3255 0.7950 0.047 Uiso 1 1 calc R . .
H4B H 0.4962 0.2708 0.8618 0.047 Uiso 1 1 calc R . .
C5 C 0.4723(3) 0.2514(16) 1.0387(14) 0.031(4) Uani 1 1 d . . .
H5A H 0.4648 0.1923 1.0181 0.038 Uiso 1 1 calc R . .
H5B H 0.4876 0.2362 1.0528 0.038 Uiso 1 1 calc R . .
C6 C 0.4621(3) 0.2901(17) 1.1232(14) 0.034(4) Uani 1 1 d . . .
H6A H 0.4624 0.2408 1.1720 0.041 Uiso 1 1 calc R . .
H6B H 0.4704 0.3458 1.1468 0.041 Uiso 1 1 calc R . .
C7 C 0.4298(3) 0.3511(17) 1.1766(15) 0.036(5) Uani 1 1 d . . .
H7A H 0.4391 0.3961 1.2123 0.043 Uiso 1 1 calc R . .
H7B H 0.4262 0.2973 1.2173 0.043 Uiso 1 1 calc R . .
C8 C 0.4094(3) 0.4006(16) 1.1437(14) 0.034(5) Uani 1 1 d . . .
H8A H 0.4006 0.4157 1.1970 0.041 Uiso 1 1 calc R . .
H8B H 0.4130 0.4611 1.1129 0.041 Uiso 1 1 calc R . .
C9 C 0.3756(3) 0.3488(14) 1.0851(13) 0.027(4) Uani 1 1 d . B .
C10 C 0.3639(3) 0.2789(15) 1.1317(13) 0.029(4) Uani 1 1 d . . .
C11 C 0.3416(3) 0.2926(16) 1.1405(14) 0.032(4) Uani 1 1 d . B .
H11A H 0.3337 0.2516 1.1842 0.039 Uiso 1 1 calc R . .
C12 C 0.3317(4) 0.3696(17) 1.1030(15) 0.038(5) Uani 1 1 d . B .
H12A H 0.3169 0.3859 1.1223 0.045 Uiso 1 1 calc R . .
C13 C 0.3432(3) 0.4378(18) 1.0546(16) 0.038(5) Uani 1 1 d . B .
H13A H 0.3359 0.4988 1.0364 0.046 Uiso 1 1 calc R . .
C14 C 0.3656(3) 0.4291(14) 1.0423(15) 0.033(4) Uani 1 1 d . . .
C15 C 0.3772(3) 0.5009(14) 0.9893(15) 0.032(4) Uani 1 1 d . B .
H15A H 0.3878 0.5333 1.0315 0.038 Uiso 1 1 calc R . .
H15B H 0.3667 0.5494 0.9663 0.038 Uiso 1 1 calc R . .
C16 C 0.3893(4) 0.4608(13) 0.9055(15) 0.033(4) Uani 1 1 d . . .
C17 C 0.3786(3) 0.4109(13) 0.8357(13) 0.026(4) Uani 1 1 d . B .
C18 C 0.3903(3) 0.3720(14) 0.7600(13) 0.031(4) Uani 1 1 d . . .
C19 C 0.4120(3) 0.3905(15) 0.7579(15) 0.034(5) Uani 1 1 d . B .
H19A H 0.4198 0.3726 0.7015 0.041 Uiso 1 1 calc R . .
C20 C 0.4227(3) 0.4441(15) 0.8245(15) 0.034(5) Uani 1 1 d . . .
H20A H 0.4372 0.4716 0.8126 0.041 Uiso 1 1 calc R B .
C21 C 0.4110(3) 0.4768(14) 0.9012(15) 0.034(4) Uani 1 1 d . B .
H21A H 0.4179 0.5254 0.9434 0.040 Uiso 1 1 calc R . .
C22 C 0.3787(3) 0.3117(16) 0.6860(15) 0.034(4) Uani 1 1 d . B .
H22A H 0.3889 0.2946 0.6385 0.040 Uiso 1 1 calc R . .
H22B H 0.3671 0.3504 0.6558 0.040 Uiso 1 1 calc R . .
C23 C 0.3688(3) 0.2202(14) 0.7232(13) 0.028(4) Uani 1 1 d . . .
C24 C 0.3472(4) 0.2015(17) 0.6993(14) 0.036(5) Uani 1 1 d . B .
H24A H 0.3398 0.2396 0.6491 0.043 Uiso 1 1 calc R . .
C25 C 0.3369(3) 0.1201(16) 0.7326(13) 0.031(4) Uani 1 1 d . B .
H25A H 0.3229 0.0985 0.7028 0.037 Uiso 1 1 calc R . .
C26 C 0.3491(4) 0.0567(16) 0.7904(13) 0.034(5) Uani 1 1 d . B .
H26A H 0.3425 -0.0059 0.8062 0.041 Uiso 1 1 calc R . .
C27 C 0.3707(3) 0.0711(13) 0.8147(14) 0.027(4) Uani 1 1 d . . .
C28 C 0.3820(4) 0.0043(15) 0.8752(15) 0.037(5) Uani 1 1 d . B .
H28A H 0.3936 -0.0257 0.8406 0.044 Uiso 1 1 calc R . .
H28B H 0.3718 -0.0467 0.8912 0.044 Uiso 1 1 calc R . .
C29 C 0.3923(3) 0.0464(13) 0.9674(13) 0.027(4) Uani 1 1 d . . .
C30 C 0.3800(3) 0.0962(12) 1.0284(12) 0.022(4) Uani 1 1 d . B .
C31 C 0.3891(3) 0.1344(13) 1.1093(13) 0.028(4) Uani 1 1 d . . .
C32 C 0.4104(3) 0.1169(13) 1.1312(14) 0.030(4) Uani 1 1 d . B .
H32A H 0.4166 0.1359 1.1932 0.037 Uiso 1 1 calc R . .
C33 C 0.4231(3) 0.0645(14) 1.0722(16) 0.032(4) Uani 1 1 d . . .
H33A H 0.4376 0.0422 1.0949 0.039 Uiso 1 1 calc R B .
C34 C 0.4144(3) 0.0295(14) 0.9901(16) 0.034(5) Uani 1 1 d . B .
H34A H 0.4226 -0.0185 0.9546 0.041 Uiso 1 1 calc R . .
C35 C 0.3453(4) 0.0333(18) 1.048(2) 0.056(7) Uani 1 1 d U . .
H35A H 0.3480 -0.0267 1.0149 0.068 Uiso 1 1 calc R B .
H35B H 0.3508 0.0241 1.1127 0.068 Uiso 1 1 calc R . .
C36 C 0.3240(5) 0.045(3) 1.050(3) 0.094(13) Uani 1 1 d U B .
H36A H 0.3203 0.0412 1.1155 0.112 Uiso 1 1 calc R . .
H36B H 0.3175 -0.0121 1.0195 0.112 Uiso 1 1 calc R . .
C37 C 0.2906(5) 0.121(3) 1.021(3) 0.105(17) Uani 1 1 d . . .
H37A H 0.2879 0.1076 1.0862 0.126 Uiso 1 1 calc R B .
H37B H 0.2853 0.0647 0.9855 0.126 Uiso 1 1 calc R . .
C38 C 0.2765(11) 0.197(5) 0.994(6) 0.16(2) Uani 1 1 d U B .
H38A H 0.2800 0.2580 1.0261 0.197 Uiso 0.53(2) 1 calc PR B 1
H38B H 0.2610 0.1813 0.9988 0.197 Uiso 0.53(2) 1 calc PR B 1
H38C H 0.2676 0.2110 1.0480 0.197 Uiso 0.47(2) 1 calc PR B 2
H38D H 0.2665 0.1726 0.9450 0.197 Uiso 0.47(2) 1 calc PR B 2
C39 C 0.2788(11) 0.319(5) 0.836(4) 0.14(2) Uani 1 1 d U . .
H39A H 0.2637 0.3193 0.8106 0.163 Uiso 0.53(2) 1 calc PR B 1
H39B H 0.2789 0.3486 0.8980 0.163 Uiso 0.53(2) 1 calc PR B 1
H39C H 0.2771 0.2544 0.8085 0.163 Uiso 0.47(2) 1 calc PR B 2
H39D H 0.2643 0.3487 0.8329 0.163 Uiso 0.47(2) 1 calc PR B 2
C40 C 0.2905(7) 0.366(3) 0.785(4) 0.100(14) Uani 1 1 d U B .
H40A H 0.2840 0.4298 0.7773 0.120 Uiso 1 1 calc R . .
H40B H 0.2898 0.3350 0.7235 0.120 Uiso 1 1 calc R . .
C41 C 0.3217(6) 0.435(4) 0.760(4) 0.102(14) Uani 1 1 d U . .
H41A H 0.3122 0.4909 0.7480 0.122 Uiso 1 1 calc R B .
H41B H 0.3240 0.4038 0.7003 0.122 Uiso 1 1 calc R . .
C42 C 0.3434(4) 0.4702(17) 0.801(2) 0.053(7) Uani 1 1 d . B .
H42A H 0.3512 0.5043 0.7529 0.064 Uiso 1 1 calc R . .
H42B H 0.3408 0.5161 0.8512 0.064 Uiso 1 1 calc R . .
C43 C 0.3759(3) 0.1925(15) 1.1746(12) 0.027(4) Uani 1 1 d . B .
H43A H 0.3856 0.2155 1.2256 0.032 Uiso 1 1 calc R . .
H43C H 0.3651 0.1499 1.2017 0.032 Uiso 1 1 calc R . .
C44 C 0.3801(3) 0.1559(14) 0.7775(12) 0.026(4) Uani 1 1 d . B .

loop_
_atom_site_aniso_label
_atom_site_aniso_U_11
_atom_site_aniso_U_22
_atom_site_aniso_U_33
_atom_site_aniso_U_23
_atom_site_aniso_U_13
_atom_site_aniso_U_12
Cd1 0.0283(10) 0.0390(11) 0.0298(10) 0.0042(9) 0.0028(8) 0.0078(8)
Cd2 0.0095(5) 0.0159(6) 0.0307(7) 0.0003(5) 0.0011(4) 0.0027(4)
Cd3 0.0269(14) 0.0375(17) 0.0315(15) 0.0004(11) 0.0040(10) 0.0004(11)
Cd3' 0.0129(14) 0.0267(17) 0.0413(19) -0.0014(13) -0.0126(12) 0.0042(11)
Cd4 0.098(2) 0.084(2) 0.096(2) -0.0060(17) -0.0025(17) -0.0022(17)
K1 0.027(2) 0.0252(19) 0.0232(19) -0.0029(15) 0.0016(15) -0.0003(15)
K2 0.032(2) 0.029(2) 0.033(2) 0.0043(17) 0.0020(17) -0.0019(17)
I1 0.0298(6) 0.0348(7) 0.0299(6) 0.0014(5) 0.0080(5) 0.0018(5)
I2 0.0243(6) 0.0396(7) 0.0251(6) 0.0019(5) 0.0013(5) 0.0032(5)
I3 0.0295(7) 0.0323(7) 0.0500(8) -0.0012(6) 0.0012(6) 0.0045(5)
I4 0.0356(8) 0.0350(8) 0.0879(13) -0.0081(8) 0.0115(8) 0.0014(6)
I5 0.129(3) 0.111(3) 0.135(3) -0.022(2) 0.004(2) 0.023(2)
I6 0.0588(11) 0.0459(9) 0.0615(11) 0.0082(8) 0.0178(9) 0.0072(8)
I7 0.0499(9) 0.0530(10) 0.0519(10) 0.0088(8) 0.0089(7) 0.0090(7)
I8 0.0610(12) 0.0731(14) 0.0798(14) 0.0295(11) -0.0012(10) 0.0029(10)
I9 0.200(5) 0.113(3) 0.107(3) -0.011(2) -0.007(3) -0.037(3)
S1 0.024(2) 0.036(3) 0.026(2) 0.0013(19) 0.0025(18) 0.0010(19)
S2 0.058(8) 0.082(11) 0.055(8) -0.004(7) -0.014(6) -0.016(7)
S2' 0.032(6) 0.045(7) 0.057(8) 0.004(6) 0.008(5) 0.004(5)
O1 0.022(6) 0.026(6) 0.027(6) -0.007(5) 0.003(5) -0.005(5)
O2 0.018(6) 0.051(9) 0.041(8) -0.013(7) 0.003(6) 0.004(6)
O3 0.023(7) 0.051(9) 0.022(6) -0.004(6) -0.001(5) -0.001(6)
O4 0.021(6) 0.028(7) 0.026(6) -0.011(5) 0.001(5) -0.002(5)
O5 0.025(7) 0.021(6) 0.036(7) 0.004(5) 0.003(5) -0.009(5)
O6 0.040(10) 0.066(13) 0.100(16) 0.045(12) 0.021(10) 0.013(9)
O7 0.043(10) 0.057(11) 0.069(12) 0.022(10) -0.026(9) -0.025(9)
O8 0.024(7) 0.026(7) 0.042(8) 0.005(6) 0.004(6) 0.008(5)
C1 0.035(12) 0.074(17) 0.028(11) -0.022(11) 0.012(9) 0.009(11)
C2 0.051(14) 0.042(13) 0.044(13) -0.011(10) 0.008(11) 0.010(11)
C3 0.018(9) 0.057(14) 0.034(11) -0.014(10) 0.001(8) -0.001(9)
C4 0.022(10) 0.053(14) 0.042(12) -0.021(10) 0.002(8) 0.000(9)
C5 0.022(9) 0.042(11) 0.031(10) 0.008(9) 0.012(8) 0.004(8)
C6 0.028(10) 0.046(12) 0.028(10) 0.000(9) -0.001(8) -0.004(9)
C7 0.025(10) 0.051(13) 0.031(10) -0.013(9) 0.001(8) -0.009(9)
C8 0.033(11) 0.041(12) 0.028(10) -0.013(9) -0.003(8) 0.002(9)
C9 0.027(9) 0.028(10) 0.026(9) -0.007(8) 0.003(7) 0.004(7)
C10 0.028(10) 0.034(10) 0.025(9) -0.006(8) -0.002(7) -0.004(8)
C11 0.031(10) 0.038(11) 0.028(10) -0.009(8) 0.000(8) 0.001(8)
C12 0.033(11) 0.047(13) 0.034(11) -0.014(10) 0.015(9) 0.002(9)
C13 0.018(9) 0.051(13) 0.046(12) -0.018(10) -0.002(8) 0.012(9)
C14 0.026(10) 0.029(10) 0.044(12) -0.005(9) 0.012(8) 0.014(8)
C15 0.030(10) 0.023(9) 0.044(12) -0.008(8) 0.009(9) 0.005(8)
C16 0.042(11) 0.014(8) 0.042(11) 0.000(8) 0.004(9) -0.003(8)
C17 0.025(9) 0.024(9) 0.028(9) 0.009(7) -0.001(7) -0.002(7)
C18 0.041(11) 0.029(10) 0.023(9) 0.011(8) 0.006(8) -0.008(8)
C19 0.028(10) 0.037(11) 0.038(11) 0.014(9) 0.017(9) 0.000(8)
C20 0.031(10) 0.029(10) 0.044(12) 0.018(9) 0.011(9) -0.003(8)
C21 0.035(11) 0.023(9) 0.043(12) -0.008(8) 0.002(9) -0.006(8)
C22 0.026(10) 0.042(12) 0.032(10) 0.001(9) 0.001(8) -0.005(9)
C23 0.034(10) 0.030(10) 0.023(9) -0.005(8) 0.012(8) 0.001(8)
C24 0.041(12) 0.045(12) 0.021(9) -0.004(9) -0.007(8) 0.000(10)
C25 0.034(10) 0.043(11) 0.016(8) -0.002(8) 0.002(7) -0.009(9)
C26 0.042(12) 0.042(11) 0.019(9) -0.009(8) 0.006(8) -0.016(9)
C27 0.031(10) 0.016(8) 0.034(10) -0.009(7) 0.006(8) -0.003(7)
C28 0.053(13) 0.026(10) 0.031(11) -0.006(8) -0.003(9) -0.014(9)
C29 0.033(10) 0.020(9) 0.028(9) 0.001(7) 0.006(8) -0.012(7)
C30 0.029(9) 0.011(7) 0.026(9) 0.006(7) 0.002(7) 0.002(7)
C31 0.039(11) 0.019(8) 0.025(9) 0.008(7) -0.005(8) -0.005(8)
C32 0.040(11) 0.020(9) 0.032(10) 0.005(8) 0.000(8) 0.004(8)
C33 0.021(9) 0.028(10) 0.048(12) 0.011(9) 0.003(8) 0.002(7)
C34 0.033(10) 0.018(9) 0.052(13) 0.002(9) -0.003(9) 0.002(8)
C35 0.050(13) 0.036(11) 0.084(16) 0.034(12) 0.013(12) -0.014(10)
C36 0.051(17) 0.09(2) 0.14(3) 0.04(2) 0.010(19) -0.027(17)
C37 0.043(17) 0.14(4) 0.14(4) 0.09(3) 0.03(2) 0.03(2)
C38 0.14(4) 0.11(3) 0.24(5) -0.01(4) -0.02(4) -0.03(3)
C39 0.13(2) 0.14(2) 0.14(2) -0.002(10) 0.002(10) -0.005(10)
C40 0.08(2) 0.09(2) 0.13(3) 0.02(2) -0.05(2) -0.01(2)
C41 0.049(18) 0.12(3) 0.14(3) 0.02(3) -0.03(2) 0.012(19)
C42 0.033(12) 0.033(12) 0.09(2) 0.017(13) -0.018(12) 0.008(10)
C43 0.023(9) 0.040(11) 0.018(8) 0.003(8) 0.005(7) -0.002(8)
C44 0.033(10) 0.027(9) 0.018(8) -0.015(7) 0.007(7) -0.004(8)

loop_
_atom_type_symbol
_atom_type_description
_atom_type_scat_dispersion_real
_atom_type_scat_dispersion_imag
_atom_type_scat_source
C C 0.0033 0.0016 'International Tables Vol C Tables 4.2.6.8 and 6.1.1.4'
H H 0.0000 0.0000 'International Tables Vol C Tables 4.2.6.8 and 6.1.1.4'
O O 0.0106 0.0060 'International Tables Vol C Tables 4.2.6.8 and 6.1.1.4'
S S 0.1246 0.1234 'International Tables Vol C Tables 4.2.6.8 and 6.1.1.4'
K K 0.2009 0.2494 'International Tables Vol C Tables 4.2.6.8 and 6.1.1.4'
Cd Cd -0.8075 1.2024 'International Tables Vol C Tables 4.2.6.8 and 6.1.1.4'
I I -0.4742 1.8119 'International Tables Vol C Tables 4.2.6.8 and 6.1.1.4'

loop_
_geom_angle_atom_site_label_1
_geom_angle_atom_site_label_2
_geom_angle_atom_site_label_3
_geom_angle
_geom_angle_site_symmetry_1
_geom_angle_site_symmetry_3
I2 Cd1 I2 180.00(4) 5_667 .
I2 Cd1 S1 92.36(10) 5_667 .
I2 Cd1 S1 87.64(10) . .
I2 Cd1 S1 87.64(10) 5_667 5_667
I2 Cd1 S1 92.36(10) . 5_667
S1 Cd1 S1 179.999(1) . 5_667
I2 Cd1 I1 94.91(4) 5_667 .
I2 Cd1 I1 85.09(4) . .
S1 Cd1 I1 87.63(10) . .
S1 Cd1 I1 92.37(10) 5_667 .
I2 Cd1 I1 85.09(4) 5_667 5_667
I2 Cd1 I1 94.91(4) . 5_667
S1 Cd1 I1 92.37(10) . 5_667
S1 Cd1 I1 87.63(10) 5_667 5_667
I1 Cd1 I1 180.0 . 5_667
I3 Cd2 I4 112.42(6) . .
I3 Cd2 I1 115.95(6) . .
I4 Cd2 I1 113.25(7) . .
I3 Cd2 I2 114.82(6) . .
I4 Cd2 I2 111.49(6) . .
I1 Cd2 I2 86.49(5) . .
I5 Cd3 I6 136.79(14) . .
I5 Cd3 I8 95.81(13) . .
I6 Cd3 I8 112.82(11) . .
I5 Cd3 I7 108.13(14) . .
I6 Cd3 I7 99.55(10) . .
I8 Cd3 I7 97.83(10) . .
I6 Cd3' I8 143.47(16) . .
I6 Cd3' I7 108.50(12) . .
I8 Cd3' I7 107.98(12) . .
I6 Cd3' Cd4 145.86(15) . .
I8 Cd3' Cd4 60.79(10) . .
I7 Cd3' Cd4 55.43(9) . .
I9 Cd4 I7 114.33(18) . 7_556
I9 Cd4 I7 110.48(16) . .
I7 Cd4 I7 111.27(13) 7_556 .
I9 Cd4 I8 114.69(17) . .
I7 Cd4 I8 103.92(12) 7_556 .
I7 Cd4 I8 101.29(12) . .
I9 Cd4 Cd3' 104.69(17) . .
I7 Cd4 Cd3' 140.14(14) 7_556 .
I7 Cd4 Cd3' 58.97(10) . .
I8 Cd4 Cd3' 49.48(9) . .
I9 Cd4 Cd4 132.3(2) . 7_556
I7 Cd4 Cd4 57.38(12) 7_556 7_556
I7 Cd4 Cd4 53.89(11) . 7_556
I8 Cd4 Cd4 112.68(17) . 7_556
Cd3' Cd4 Cd4 101.52(16) . 7_556
O1 K1 O4 126.1(4) . .
O1 K1 O3 169.0(5) . .
O4 K1 O3 59.6(4) . .
O1 K1 O2 62.2(4) . .
O4 K1 O2 169.5(4) . .
O3 K1 O2 113.5(4) . .
O1 K1 C20 89.2(5) . .
O4 K1 C20 95.9(5) . .
O3 K1 C20 99.8(6) . .
O2 K1 C20 76.9(5) . .
O1 K1 C21 104.2(5) . .
O4 K1 C21 69.7(5) . .
O3 K1 C21 86.5(5) . .
O2 K1 C21 103.0(5) . .
C20 K1 C21 26.2(6) . .
O1 K1 C19 64.8(5) . .
O4 K1 C19 108.1(5) . .
O3 K1 C19 124.3(5) . .
O2 K1 C19 68.4(5) . .
C20 K1 C19 24.5(6) . .
C21 K1 C19 43.8(6) . .
O1 K1 C33 94.3(5) . .
O4 K1 C33 88.0(5) . .
O3 K1 C33 76.0(5) . .
O2 K1 C33 98.2(5) . .
C20 K1 C33 171.9(5) . .
C21 K1 C33 156.7(6) . .
C19 K1 C33 158.4(6) . .
O1 K1 C34 70.2(5) . .
O4 K1 C34 102.4(5) . .
O3 K1 C34 99.9(5) . .
O2 K1 C34 86.3(5) . .
C20 K1 C34 158.0(6) . .
C21 K1 C34 165.6(5) . .
C19 K1 C34 134.6(6) . .
C33 K1 C34 24.1(6) . .
O1 K1 S1 121.5(3) . .
O4 K1 S1 109.9(3) . .
O3 K1 S1 57.5(3) . .
O2 K1 S1 60.4(3) . .
C20 K1 S1 68.2(4) . .
C21 K1 S1 78.8(4) . .
C19 K1 S1 84.6(4) . .
C33 K1 S1 103.7(4) . .
C34 K1 S1 115.6(4) . .
O1 K1 C16 93.6(5) . .
O4 K1 C16 59.0(5) . .
O3 K1 C16 97.3(5) . .
O2 K1 C16 117.0(5) . .
C20 K1 C16 43.3(5) . .
C21 K1 C16 23.6(5) . .
C19 K1 C16 49.1(5) . .
C33 K1 C16 143.4(5) . .
C34 K1 C16 142.0(5) . .
S1 K1 C16 102.3(4) . .
O1 K1 C32 106.5(5) . .
O4 K1 C32 64.2(4) . .
O3 K1 C32 66.4(5) . .
O2 K1 C32 121.9(5) . .
C20 K1 C32 159.4(6) . .
C21 K1 C32 133.6(5) . .
C19 K1 C32 163.0(5) . .
C33 K1 C32 23.8(5) . .
C34 K1 C32 41.9(5) . .
S1 K1 C32 112.0(4) . .
C16 K1 C32 120.6(5) . .
O8 K2 O5 123.8(4) . .
O8 K2 O6 171.2(6) . .
O5 K2 O6 61.6(5) . .
O8 K2 O7 60.4(5) . .
O5 K2 O7 173.0(5) . .
O6 K2 O7 115.1(6) . .
O8 K2 C12 91.5(5) . .
O5 K2 C12 92.5(5) . .
O6 K2 C12 80.9(7) . .
O7 K2 C12 93.0(7) . .
O8 K2 S2 119.9(4) . .
O5 K2 S2 112.6(4) . .
O6 K2 S2 58.7(6) . .
O7 K2 S2 61.6(5) . .
C12 K2 S2 106.0(5) . .
O8 K2 C25 92.8(5) . .
O5 K2 C25 88.4(5) . .
O6 K2 C25 94.4(7) . .
O7 K2 C25 85.8(6) . .
C12 K2 C25 174.2(6) . .
S2 K2 C25 68.4(5) . .
O8 K2 C11 105.3(5) . .
O5 K2 C11 68.6(5) . .
O6 K2 C11 69.3(7) . .
O7 K2 C11 116.6(6) . .
C12 K2 C11 23.9(6) . .
S2 K2 C11 113.4(5) . .
C25 K2 C11 156.1(6) . .
O8 K2 S2' 111.4(4) . .
O5 K2 S2' 121.5(4) . .
O6 K2 S2' 61.5(5) . .
O7 K2 S2' 57.2(5) . .
C12 K2 S2' 66.8(5) . .
S2 K2 S2' 40.2(4) . .
C25 K2 S2' 107.9(5) . .
C11 K2 S2' 80.3(5) . .
O8 K2 C24 68.1(5) . .
O5 K2 C24 101.8(5) . .
O6 K2 C24 119.0(7) . .
O7 K2 C24 74.2(6) . .
C12 K2 C24 159.3(6) . .
S2 K2 C24 82.4(5) . .
C25 K2 C24 24.7(5) . .
C11 K2 C24 163.5(5) . .
S2' K2 C24 116.1(5) . .
O8 K2 C13 66.9(5) . .
O5 K2 C13 104.6(5) . .
O6 K2 C13 105.6(7) . .
O7 K2 C13 82.1(6) . .
C12 K2 C13 24.7(6) . .
S2 K2 C13 118.7(5) . .
C25 K2 C13 159.6(6) . .
C11 K2 C13 42.3(6) . .
S2' K2 C13 79.0(4) . .
C24 K2 C13 135.0(6) . .
O8 K2 C26 104.8(5) . .
O5 K2 C26 63.8(5) . .
O6 K2 C26 83.8(6) . .
O7 K2 C26 110.4(6) . .
C12 K2 C26 155.9(6) . .
S2 K2 C26 81.4(5) . .
C25 K2 C26 24.7(5) . .
C11 K2 C26 132.1(5) . .
S2' K2 C26 120.8(5) . .
C24 K2 C26 42.4(5) . .
C13 K2 C26 159.9(5) . .
Cd2 I1 Cd1 90.88(4) . .
Cd1 I2 Cd2 92.95(4) . .
Cd3' I6 Cd3 25.49(9) . .
Cd4 I7 Cd4 68.73(13) 7_556 .
Cd4 I7 Cd3' 117.85(11) 7_556 .
Cd4 I7 Cd3' 65.59(10) . .
Cd4 I7 Cd3 111.05(11) 7_556 .
Cd4 I7 Cd3 80.16(10) . .
Cd3' I7 Cd3 23.48(8) . .
Cd3' I8 Cd4 69.72(12) . .
Cd3' I8 Cd3 24.26(9) . .
Cd4 I8 Cd3 79.80(10) . .
C4 S1 C5 102.9(11) . .
C4 S1 Cd1 107.9(7) . .
C5 S1 Cd1 107.5(7) . .
C4 S1 K1 101.6(7) . .
C5 S1 K1 79.0(7) . .
Cd1 S1 K1 147.23(18) . .
C39 S2 C38 86(3) . .
C39 S2 K2 94(2) . .
C38 S2 K2 91.9(17) . .
C38 S2' C39 110(4) . .
C38 S2' K2 103(3) . .
C39 S2' K2 93(2) . .
C44 O1 C1 114.8(15) . .
C44 O1 K1 125.8(10) . .
C1 O1 K1 118.9(12) . .
C2 O2 C3 108.3(17) . .
C2 O2 K1 104.4(13) . .
C3 O2 K1 122.1(12) . .
C7 O3 C6 113.7(15) . .
C7 O3 K1 122.2(11) . .
C6 O3 K1 121.5(12) . .
C9 O4 C8 113.9(14) . .
C9 O4 K1 126.9(11) . .
C8 O4 K1 117.4(11) . .
C30 O5 C35 113.0(16) . .
C30 O5 K2 129.3(10) . .
C35 O5 K2 117.5(13) . .
C36 O6 C37 117(2) . .
C36 O6 K2 116.6(17) . .
C37 O6 K2 125.6(18) . .
C41 O7 C40 113(3) . .
C41 O7 K2 120(2) . .
C40 O7 K2 124(2) . .
C17 O8 C42 116.3(16) . .
C17 O8 K2 125.8(11) . .
C42 O8 K2 117.3(13) . .
O1 C1 C2 109.5(18) . .
O2 C2 C1 109.1(19) . .
O2 C2 K1 52.6(10) . .
C1 C2 K1 81.0(12) . .
O2 C3 C4 108.4(18) . .
C3 C4 S1 116.3(16) . .
C6 C5 S1 108.4(15) . .
C6 C5 K1 83.6(11) . .
S1 C5 K1 70.0(6) . .
O3 C6 C5 110.1(16) . .
O3 C7 C8 109.5(17) . .
O4 C8 C7 109.6(17) . .
O4 C9 C10 119.9(17) . .
O4 C9 C14 117.9(18) . .
C10 C9 C14 122.3(18) . .
C11 C10 C9 118.6(19) . .
C11 C10 C43 122.0(18) . .
C9 C10 C43 119.3(17) . .
C11 C10 K2 70.1(11) . .
C9 C10 K2 84.0(11) . .
C43 C10 K2 118.1(12) . .
C12 C11 C10 120(2) . .
C12 C11 K2 74.3(12) . .
C10 C11 K2 86.2(12) . .
C11 C12 C13 121(2) . .
C11 C12 K2 81.8(12) . .
C13 C12 K2 82.5(12) . .
C12 C13 C14 122(2) . .
C12 C13 K2 72.9(12) . .
C14 C13 K2 87.1(13) . .
C13 C14 C9 115(2) . .
C13 C14 C15 120.8(19) . .
C9 C14 C15 123.8(18) . .
C14 C15 C16 115.1(16) . .
C21 C16 C17 120(2) . .
C21 C16 C15 119.0(19) . .
C17 C16 C15 121.4(19) . .
C21 C16 K1 67.4(12) . .
C17 C16 K1 86.6(12) . .
C15 C16 K1 116.5(13) . .
C16 C17 O8 121.2(18) . .
C16 C17 C18 120.4(18) . .
O8 C17 C18 118.4(17) . .
C19 C18 C17 118.0(19) . .
C19 C18 C22 121.8(19) . .
C17 C18 C22 120.2(18) . .
C19 C18 K1 68.6(12) . .
C17 C18 K1 81.3(11) . .
C22 C18 K1 119.6(13) . .
C18 C19 C20 122(2) . .
C18 C19 K1 88.5(12) . .
C20 C19 K1 71.6(11) . .
C19 C20 C21 118.5(19) . .
C19 C20 K1 83.9(12) . .
C21 C20 K1 77.6(11) . .
C16 C21 C20 121(2) . .
C16 C21 K1 89.0(12) . .
C20 C21 K1 76.2(11) . .
C18 C22 C23 113.7(17) . .
C44 C23 C24 118.8(19) . .
C44 C23 C22 123.5(18) . .
C24 C23 C22 117.7(19) . .
C23 C24 C25 121(2) . .
C23 C24 K2 87.1(11) . .
C25 C24 K2 74.1(11) . .
C24 C25 C26 118.4(19) . .
C24 C25 K2 81.2(12) . .
C26 C25 K2 83.2(11) . .
C27 C26 C25 122.9(19) . .
C27 C26 K2 89.0(11) . .
C25 C26 K2 72.1(12) . .
C26 C27 C44 115.3(19) . .
C26 C27 C28 119.9(18) . .
C44 C27 C28 124.7(18) . .
C27 C28 C29 116.2(17) . .
C30 C29 C34 119.4(18) . .
C30 C29 C28 121.3(18) . .
C34 C29 C28 119.3(19) . .
C30 C29 K1 84.8(11) . .
C34 C29 K1 72.5(10) . .
C28 C29 K1 115.1(11) . .
C29 C30 C31 121.6(18) . .
C29 C30 O5 118.7(17) . .
C31 C30 O5 119.6(17) . .
C32 C31 C30 118.5(19) . .
C32 C31 C43 119.7(17) . .
C30 C31 C43 121.8(18) . .
C31 C32 C33 121.0(19) . .
C31 C32 K1 84.1(11) . .
C33 C32 K1 73.0(11) . .
C34 C33 C32 120.8(19) . .
C34 C33 K1 78.0(12) . .
C32 C33 K1 83.2(11) . .
C33 C34 C29 119(2) . .
C33 C34 K1 77.9(11) . .
C29 C34 K1 83.3(11) . .
C36 C35 O5 119(2) . .
C35 C36 O6 125(3) . .
O6 C37 C38 126(4) . .
C37 C38 S2' 121(5) . .
C37 C38 S2 89(4) . .
S2' C38 S2 67(3) . .
C40 C39 S2' 122(5) . .
C40 C39 S2 112(5) . .
S2' C39 S2 74(2) . .
C39 C40 O7 119(5) . .
O7 C41 C42 113(3) . .
O8 C42 C41 113(2) . .
C31 C43 C10 115.8(15) . .
C23 C44 O1 120.6(17) . .
C23 C44 C27 123.7(18) . .
O1 C44 C27 115.7(17) . .

loop_
_geom_bond_atom_site_label_1
_geom_bond_atom_site_label_2
_geom_bond_distance
_geom_bond_site_symmetry_2
Cd1 I2 2.8607(13) 5_667
Cd1 I2 2.8607(13) .
Cd1 S1 2.969(5) .
Cd1 S1 2.969(5) 5_667
Cd1 I1 3.0094(13) .
Cd1 I1 3.0095(13) 5_667
Cd2 I3 2.7153(18) .
Cd2 I4 2.734(2) .
Cd2 I1 2.8737(18) .
Cd2 I2 2.9216(18) .
Cd3 I5 2.643(5) .
Cd3 I6 2.829(3) .
Cd3 I8 2.951(3) .
Cd3 I7 3.010(3) .
Cd3' I6 2.505(3) .
Cd3' I8 2.566(3) .
Cd3' I7 2.980(4) .
Cd3' Cd4 3.167(5) .
Cd4 I9 2.664(5) .
Cd4 I7 2.747(4) 7_556
Cd4 I7 2.864(4) .
Cd4 I8 2.947(4) .
Cd4 Cd4 3.168(7) 7_556
K1 O1 2.675(13) .
K1 O4 2.696(13) .
K1 O3 2.718(14) .
K1 O2 2.861(15) .
K1 C20 3.143(19) .
K1 C21 3.16(2) .
K1 C19 3.29(2) .
K1 C33 3.30(2) .
K1 C34 3.30(2) .
K1 S1 3.366(6) .
K1 C16 3.42(2) .
K1 C32 3.43(2) .
K2 O8 2.696(15) .
K2 O5 2.710(14) .
K2 O6 2.752(19) .
K2 O7 2.783(19) .
K2 C12 3.21(2) .
K2 S2 3.236(15) .
K2 C25 3.24(2) .
K2 C11 3.30(2) .
K2 S2' 3.314(13) .
K2 C24 3.33(2) .
K2 C13 3.33(2) .
K2 C26 3.38(2) .
I7 Cd4 2.747(4) 7_556
S1 C4 1.81(2) .
S1 C5 1.85(2) .
S2 C39 1.92(7) .
S2 C38 2.28(9) .
S2' C38 1.67(7) .
S2' C39 1.82(7) .
O1 C44 1.38(2) .
O1 C1 1.42(2) .
O2 C2 1.41(3) .
O2 C3 1.44(2) .
O3 C7 1.38(2) .
O3 C6 1.42(2) .
O4 C9 1.37(2) .
O4 C8 1.43(2) .
O5 C30 1.39(2) .
O5 C35 1.44(2) .
O6 C36 1.34(4) .
O6 C37 1.41(4) .
O7 C41 1.25(5) .
O7 C40 1.41(4) .
O8 C17 1.39(2) .
O8 C42 1.40(2) .
C1 C2 1.54(3) .
C3 C4 1.55(3) .
C5 C6 1.51(3) .
C7 C8 1.50(3) .
C9 C10 1.41(3) .
C9 C14 1.42(3) .
C10 C11 1.41(3) .
C10 C43 1.54(3) .
C11 C12 1.35(3) .
C12 C13 1.40(3) .
C13 C14 1.41(3) .
C14 C15 1.48(3) .
C15 C16 1.56(3) .
C16 C21 1.37(3) .
C16 C17 1.38(3) .
C17 C18 1.45(3) .
C18 C19 1.37(3) .
C18 C22 1.53(3) .
C19 C20 1.37(3) .
C20 C21 1.43(3) .
C22 C23 1.53(3) .
C23 C44 1.37(3) .
C23 C24 1.40(3) .
C24 C25 1.40(3) .
C25 C26 1.42(3) .
C26 C27 1.39(3) .
C27 C44 1.44(3) .
C27 C28 1.45(3) .
C28 C29 1.57(3) .
C29 C30 1.38(3) .
C29 C34 1.42(3) .
C30 C31 1.39(3) .
C31 C32 1.37(3) .
C31 C43 1.52(3) .
C32 C33 1.39(3) .
C33 C34 1.38(3) .
C35 C36 1.34(4) .
C37 C38 1.43(7) .
C39 C40 1.25(7) .
C41 C42 1.53(4) .
